data_4309563
loop_
_publ_author_name
'Chien-Ming Lee'
'Chien-Hong Chen'
'Hao-Wen Chen'
'Jo-Lu Hsu'
'Gene-Hsiang Lee'
'Wen-Feng Liaw'

_publ_section_title
;
Nitrosylated Iron-Thiolate-Sulfinate Complexes with
{Fe(NO)}6/7 Electronic Cores: Relevance to the Transformation between the
Active and Inactive NO-Bound Forms of Iron-Containing Nitrile Hydratases
;
_journal_name_full 'Inorganic Chemistry'
_journal_page_first 6670
_journal_page_last 6679
_journal_paper_doi 10.1021/ic050108l
_journal_volume 44
_journal_year 2005
_chemical_formula_sum 'C60 H65 Fe N4 O P2 S4'
_chemical_formula_weight 1104.19
_chemical_name_systematic
; 
 ? 
;
_space_group_IT_number 2
_symmetry_cell_setting triclinic
_symmetry_space_group_name_Hall '-P 1'
_symmetry_space_group_name_H-M 'P -1'
_atom_sites_solution_hydrogens geom
_atom_sites_solution_primary direct
_atom_sites_solution_secondary difmap
_audit_creation_method SHELXL-97
_cell_angle_alpha 100.5578(4)
_cell_angle_beta 98.2603(5)
_cell_angle_gamma 90.6909(4)
_cell_formula_units_Z 2
_cell_length_a 9.8468(1)
_cell_length_b 13.6419(1)
_cell_length_c 21.3562(2)
_cell_measurement_reflns_used all
_cell_measurement_temperature 150(1)
_cell_measurement_theta_max 27.50
_cell_measurement_theta_min 1.52
_cell_volume 2788.76(4)
_computing_cell_refinement DENZO-SMN
_computing_data_collection 'NONIUS COLLECT'
_computing_data_reduction DENZO-SMN
_computing_molecular_graphics SHELXTL
_computing_publication_material SHELXTL
_computing_structure_refinement 'SHELXL-97 (Sheldrick, 1997)'
_computing_structure_solution 'SHELXS-97 (Sheldrick, 1990)'
_diffrn_ambient_temperature 150(1)
_diffrn_measured_fraction_theta_full 0.991
_diffrn_measured_fraction_theta_max 0.991
_diffrn_measurement_device_type 'NONIUS KappaCCD'
_diffrn_measurement_method '\w scans'
_diffrn_radiation_monochromator graphite
_diffrn_radiation_source 'fine-focus sealed tube'
_diffrn_radiation_type MoK\a
_diffrn_radiation_wavelength 0.71073
_diffrn_reflns_av_R_equivalents 0.0671
_diffrn_reflns_av_sigmaI/netI 0.0808
_diffrn_reflns_limit_h_max 12
_diffrn_reflns_limit_h_min -12
_diffrn_reflns_limit_k_max 15
_diffrn_reflns_limit_k_min -17
_diffrn_reflns_limit_l_max 27
_diffrn_reflns_limit_l_min -27
_diffrn_reflns_number 43414
_diffrn_reflns_theta_full 27.50
_diffrn_reflns_theta_max 27.50
_diffrn_reflns_theta_min 1.52
_exptl_absorpt_coefficient_mu 0.522
_exptl_absorpt_correction_T_max 0.977
_exptl_absorpt_correction_T_min 0.917
_exptl_absorpt_correction_type multi-scan
_exptl_crystal_colour green
_exptl_crystal_density_diffrn 1.315
_exptl_crystal_density_method 'not measured'
_exptl_crystal_description plate
_exptl_crystal_F_000 1162
_exptl_crystal_size_max 0.15
_exptl_crystal_size_mid 0.12
_exptl_crystal_size_min 0.04
_refine_diff_density_max 1.232
_refine_diff_density_min -0.764
_refine_diff_density_rms 0.214
_refine_ls_extinction_coef 0.0354(18)
_refine_ls_extinction_expression Fc^*^=kFc[1+0.001xFc^2^\l^3^/sin(2\q)]^-1/4^
_refine_ls_extinction_method SHELXL
_refine_ls_goodness_of_fit_ref 1.126
_refine_ls_hydrogen_treatment mixed
_refine_ls_matrix_type full
_refine_ls_number_parameters 657
_refine_ls_number_reflns 12684
_refine_ls_number_restraints 0
_refine_ls_restrained_S_all 1.126
_refine_ls_R_factor_all 0.1175
_refine_ls_R_factor_gt 0.0615
_refine_ls_shift/su_max 0.001
_refine_ls_shift/su_mean 0.000
_refine_ls_structure_factor_coef Fsqd
_refine_ls_weighting_details 'calc w=1/[\s^2^(Fo^2^)+(0.0996P)^2^+0.0091P] where P=(Fo^2^+2Fc^2^)/3'
_refine_ls_weighting_scheme calc
_refine_ls_wR_factor_gt 0.1481
_refine_ls_wR_factor_ref 0.1912
_reflns_number_gt 7928
_reflns_number_total 12684
_reflns_threshold_expression >2sigma(I)
_cod_data_source_file ic050108lsi20050124_032324.cif
_cod_data_source_block ic10007
_cod_depositor_comments
;
The following automatic conversions were performed:
'_symmetry_cell_setting' value 'Triclinic' changed to 'triclinic'
according to '/home/saulius/struct/CIF-dictionaries/cif_core.dic'
dictionary named 'cif_core.dic' version 2.4.1 from 2010-06-29.

Automatic conversion script
Id: cif_fix_enum 1527 2010-12-29 10:47:43Z saulius 
;
_cod_database_code 4309563

loop_
_symmetry_equiv_pos_as_xyz
'x, y, z'
'-x, -y, -z'

loop_
_atom_site_label
_atom_site_type_symbol
_atom_site_fract_x
_atom_site_fract_y
_atom_site_fract_z
_atom_site_U_iso_or_equiv
_atom_site_adp_type
_atom_site_occupancy
_atom_site_symmetry_multiplicity
_atom_site_calc_flag
_atom_site_refinement_flags
_atom_site_disorder_assembly
_atom_site_disorder_group
Fe Fe 0.19673(5) 0.82376(4) 0.30850(3) 0.03265(17) Uani 1 1 d . . .
S1 S 0.30252(10) 0.68849(7) 0.33558(5) 0.0412(3) Uani 1 1 d . . .
S2 S 0.19388(9) 0.87968(7) 0.41642(5) 0.0379(2) Uani 1 1 d . . .
S3 S 0.28766(10) 0.78863(7) 0.21692(5) 0.0418(3) Uani 1 1 d . . .
S4 S 0.20949(10) 0.98784(7) 0.29931(5) 0.0418(3) Uani 1 1 d . . .
O1 O -0.0386(3) 0.7188(2) 0.23726(16) 0.0566(8) Uani 1 1 d . . .
N1 N 0.0375(3) 0.7758(2) 0.27595(16) 0.0373(7) Uani 1 1 d . . .
C1 C 0.2760(4) 0.6896(3) 0.41566(19) 0.0381(9) Uani 1 1 d . . .
C2 C 0.3130(4) 0.6080(3) 0.44516(19) 0.0414(9) Uani 1 1 d . . .
H2A H 0.3510 0.5518 0.4215 0.050 Uiso 1 1 calc R . .
C3 C 0.2947(4) 0.6081(3) 0.50930(19) 0.0398(9) Uani 1 1 d . . .
C4 C 0.2353(4) 0.6888(3) 0.5423(2) 0.0457(10) Uani 1 1 d . . .
H4A H 0.2182 0.6885 0.5849 0.055 Uiso 1 1 calc R . .
C5 C 0.2007(4) 0.7699(3) 0.51406(19) 0.0418(9) Uani 1 1 d . . .
H5A H 0.1602 0.8249 0.5377 0.050 Uiso 1 1 calc R . .
C6 C 0.2240(4) 0.7728(3) 0.45105(19) 0.0368(9) Uani 1 1 d . . .
C7 C 0.3349(5) 0.5198(3) 0.5404(2) 0.0533(11) Uani 1 1 d . . .
H7A H 0.2569 0.4968 0.5584 0.080 Uiso 1 1 calc R . .
H7B H 0.4126 0.5395 0.5749 0.080 Uiso 1 1 calc R . .
H7C H 0.3614 0.4657 0.5080 0.080 Uiso 1 1 calc R . .
C8 C 0.2468(4) 0.8918(3) 0.17955(19) 0.0401(9) Uani 1 1 d . . .
C9 C 0.2450(4) 0.8850(3) 0.1134(2) 0.0484(10) Uani 1 1 d . . .
H9A H 0.2654 0.8237 0.0881 0.058 Uiso 1 1 calc R . .
C10 C 0.2133(4) 0.9675(4) 0.0838(2) 0.0526(12) Uani 1 1 d . . .
C11 C 0.1910(4) 1.0571(4) 0.1217(2) 0.0538(12) Uani 1 1 d . . .
H11A H 0.1735 1.1139 0.1024 0.065 Uiso 1 1 calc R . .
C12 C 0.1936(4) 1.0659(3) 0.1872(2) 0.0490(11) Uani 1 1 d . . .
H12A H 0.1789 1.1287 0.2125 0.059 Uiso 1 1 calc R . .
C13 C 0.2181(3) 0.9813(3) 0.2173(2) 0.0383(9) Uani 1 1 d . . .
C14 C 0.2002(6) 0.9600(4) 0.0135(3) 0.0760(15) Uani 1 1 d . . .
H14A H 0.1542 1.0184 0.0013 0.114 Uiso 1 1 calc R . .
H14B H 0.1461 0.8993 -0.0080 0.114 Uiso 1 1 calc R . .
H14C H 0.2917 0.9573 0.0005 0.114 Uiso 1 1 calc R . .
P1 P 0.88182(9) 0.35525(7) 0.22581(5) 0.0307(2) Uani 1 1 d . . .
P2 P 0.67301(9) 0.19350(7) 0.16907(5) 0.0302(2) Uani 1 1 d . . .
N2 N 0.8189(3) 0.2500(2) 0.18840(15) 0.0342(7) Uani 1 1 d . . .
C15 C 1.0113(3) 0.3931(3) 0.18270(18) 0.0337(8) Uani 1 1 d . . .
C16 C 1.0794(4) 0.4856(3) 0.2030(2) 0.0441(10) Uani 1 1 d . . .
H16A H 1.0561 0.5302 0.2392 0.053 Uiso 1 1 calc R . .
C17 C 1.1811(4) 0.5127(3) 0.1705(2) 0.0517(11) Uani 1 1 d . . .
H17A H 1.2257 0.5768 0.1839 0.062 Uiso 1 1 calc R . .
C18 C 1.2188(4) 0.4479(4) 0.1187(2) 0.0560(12) Uani 1 1 d . . .
H18A H 1.2902 0.4665 0.0972 0.067 Uiso 1 1 calc R . .
C19 C 1.1514(4) 0.3558(4) 0.0987(2) 0.0513(11) Uani 1 1 d . . .
H19A H 1.1755 0.3112 0.0627 0.062 Uiso 1 1 calc R . .
C20 C 1.0476(4) 0.3276(3) 0.13116(19) 0.0424(9) Uani 1 1 d . . .
H20A H 1.0025 0.2637 0.1177 0.051 Uiso 1 1 calc R . .
C21 C 0.9629(3) 0.3455(3) 0.30490(18) 0.0329(8) Uani 1 1 d . . .
C22 C 0.9988(4) 0.2526(3) 0.31822(19) 0.0359(8) Uani 1 1 d . . .
H22A H 0.9760 0.1947 0.2859 0.043 Uiso 1 1 calc R . .
C23 C 1.0672(4) 0.2433(3) 0.3779(2) 0.0427(9) Uani 1 1 d . . .
H23A H 1.0933 0.1796 0.3863 0.051 Uiso 1 1 calc R . .
C24 C 1.0970(4) 0.3271(3) 0.4250(2) 0.0449(10) Uani 1 1 d . . .
H24A H 1.1428 0.3205 0.4662 0.054 Uiso 1 1 calc R . .
C25 C 1.0621(4) 0.4204(3) 0.4137(2) 0.0423(9) Uani 1 1 d . . .
H25A H 1.0826 0.4777 0.4467 0.051 Uiso 1 1 calc R . .
C26 C 0.9964(4) 0.4293(3) 0.3531(2) 0.0397(9) Uani 1 1 d . . .
H26A H 0.9739 0.4935 0.3444 0.048 Uiso 1 1 calc R . .
C27 C 0.7617(3) 0.4531(3) 0.23383(18) 0.0340(8) Uani 1 1 d . . .
C28 C 0.7397(4) 0.5113(3) 0.1869(2) 0.0409(9) Uani 1 1 d . . .
H28A H 0.7950 0.5046 0.1534 0.049 Uiso 1 1 calc R . .
C29 C 0.6349(4) 0.5805(3) 0.1890(2) 0.0451(10) Uani 1 1 d . . .
H29A H 0.6187 0.6204 0.1567 0.054 Uiso 1 1 calc R . .
C30 C 0.5565(4) 0.5904(3) 0.2374(2) 0.0432(10) Uani 1 1 d . . .
H30A H 0.4861 0.6375 0.2386 0.052 Uiso 1 1 calc R . .
C31 C 0.5780(4) 0.5334(3) 0.2841(2) 0.0414(9) Uani 1 1 d . . .
H31A H 0.5226 0.5410 0.3175 0.050 Uiso 1 1 calc R . .
C32 C 0.6805(4) 0.4646(3) 0.28279(19) 0.0358(8) Uani 1 1 d . . .
H32A H 0.6953 0.4252 0.3153 0.043 Uiso 1 1 calc R . .
C33 C 0.6977(3) 0.0637(3) 0.16823(17) 0.0318(8) Uani 1 1 d . . .
C34 C 0.8274(4) 0.0260(3) 0.16218(19) 0.0371(9) Uani 1 1 d . . .
H34A H 0.9001 0.0686 0.1567 0.045 Uiso 1 1 calc R . .
C35 C 0.8499(4) -0.0730(3) 0.1641(2) 0.0409(9) Uani 1 1 d . . .
H35A H 0.9383 -0.0984 0.1602 0.049 Uiso 1 1 calc R . .
C36 C 0.7443(4) -0.1355(3) 0.1717(2) 0.0414(9) Uani 1 1 d . . .
H36A H 0.7605 -0.2038 0.1726 0.050 Uiso 1 1 calc R . .
C37 C 0.6163(4) -0.0998(3) 0.17791(19) 0.0410(9) Uani 1 1 d . . .
H37A H 0.5447 -0.1433 0.1834 0.049 Uiso 1 1 calc R . .
C38 C 0.5908(4) 0.0000(3) 0.17616(18) 0.0361(8) Uani 1 1 d . . .
H38A H 0.5020 0.0247 0.1803 0.043 Uiso 1 1 calc R . .
C39 C 0.5526(3) 0.2324(3) 0.22396(18) 0.0316(8) Uani 1 1 d . . .
C40 C 0.5774(4) 0.2107(3) 0.28582(19) 0.0406(9) Uani 1 1 d . . .
H40A H 0.6534 0.1720 0.2973 0.049 Uiso 1 1 calc R . .
C41 C 0.4917(4) 0.2452(3) 0.3306(2) 0.0501(11) Uani 1 1 d . . .
H41A H 0.5087 0.2301 0.3726 0.060 Uiso 1 1 calc R . .
C42 C 0.3820(4) 0.3014(3) 0.3138(2) 0.0464(10) Uani 1 1 d . . .
H42A H 0.3225 0.3247 0.3442 0.056 Uiso 1 1 calc R . .
C43 C 0.3584(4) 0.3240(3) 0.2531(2) 0.0471(10) Uani 1 1 d . . .
H43A H 0.2837 0.3640 0.2421 0.057 Uiso 1 1 calc R . .
C44 C 0.4425(4) 0.2889(3) 0.2080(2) 0.0398(9) Uani 1 1 d . . .
H44A H 0.4243 0.3038 0.1659 0.048 Uiso 1 1 calc R . .
C45 C 0.5951(4) 0.2129(3) 0.09108(18) 0.0350(8) Uani 1 1 d . . .
C46 C 0.4864(4) 0.1523(3) 0.0553(2) 0.0503(11) Uani 1 1 d . . .
H46A H 0.4543 0.0967 0.0708 0.060 Uiso 1 1 calc R . .
C47 C 0.4250(5) 0.1730(4) -0.0028(2) 0.0640(13) Uani 1 1 d . . .
H47A H 0.3521 0.1305 -0.0277 0.077 Uiso 1 1 calc R . .
C48 C 0.4685(6) 0.2548(4) -0.0247(2) 0.0665(14) Uani 1 1 d . . .
H48A H 0.4234 0.2702 -0.0640 0.080 Uiso 1 1 calc R . .
C49 C 0.5779(6) 0.3147(4) 0.0102(2) 0.0613(13) Uani 1 1 d . . .
H49A H 0.6093 0.3704 -0.0055 0.074 Uiso 1 1 calc R . .
C50 C 0.6409(5) 0.2939(3) 0.0672(2) 0.0490(10) Uani 1 1 d . . .
H50A H 0.7167 0.3350 0.0908 0.059 Uiso 1 1 calc R . .
N3 N 0.2874(3) 0.1252(2) 0.59748(15) 0.0335(7) Uani 1 1 d . . .
C51 C 0.2853(4) 0.1414(3) 0.52882(18) 0.0385(9) Uani 1 1 d . . .
H51A H 0.2928 0.0760 0.5007 0.046 Uiso 1 1 calc R . .
H51B H 0.1954 0.1679 0.5143 0.046 Uiso 1 1 calc R . .
C52 C 0.3980(4) 0.2119(3) 0.5196(2) 0.0492(11) Uani 1 1 d . . .
H52A H 0.3863 0.2203 0.4745 0.074 Uiso 1 1 calc R . .
H52B H 0.4877 0.1841 0.5306 0.074 Uiso 1 1 calc R . .
H52C H 0.3928 0.2768 0.5475 0.074 Uiso 1 1 calc R . .
C53 C 0.2759(4) 0.2228(3) 0.64266(19) 0.0383(9) Uani 1 1 d . . .
H53A H 0.3626 0.2626 0.6471 0.046 Uiso 1 1 calc R . .
H53B H 0.2671 0.2082 0.6857 0.046 Uiso 1 1 calc R . .
C54 C 0.1580(4) 0.2859(3) 0.6230(2) 0.0443(10) Uani 1 1 d . . .
H54A H 0.1534 0.3434 0.6575 0.067 Uiso 1 1 calc R . .
H54B H 0.0718 0.2459 0.6150 0.067 Uiso 1 1 calc R . .
H54C H 0.1723 0.3093 0.5836 0.067 Uiso 1 1 calc R . .
C55 C 0.1663(4) 0.0543(3) 0.59514(19) 0.0379(9) Uani 1 1 d . . .
H55A H 0.0809 0.0878 0.5825 0.046 Uiso 1 1 calc R . .
H55B H 0.1722 -0.0048 0.5611 0.046 Uiso 1 1 calc R . .
C56 C 0.1554(4) 0.0188(3) 0.6573(2) 0.0488(10) Uani 1 1 d . . .
H56A H 0.0711 -0.0227 0.6521 0.073 Uiso 1 1 calc R . .
H56B H 0.1530 0.0765 0.6920 0.073 Uiso 1 1 calc R . .
H56C H 0.2350 -0.0205 0.6683 0.073 Uiso 1 1 calc R . .
C57 C 0.4216(4) 0.0812(3) 0.62253(19) 0.0387(9) Uani 1 1 d . . .
H57A H 0.4984 0.1275 0.6206 0.046 Uiso 1 1 calc R . .
H57B H 0.4213 0.0775 0.6684 0.046 Uiso 1 1 calc R . .
C58 C 0.4488(4) -0.0206(3) 0.5870(2) 0.0445(10) Uani 1 1 d . . .
H58A H 0.5414 -0.0392 0.6030 0.067 Uiso 1 1 calc R . .
H58B H 0.4414 -0.0197 0.5409 0.067 Uiso 1 1 calc R . .
H58C H 0.3812 -0.0693 0.5940 0.067 Uiso 1 1 calc R . .
N4 N 0.8276(6) 0.5280(5) 0.0423(3) 0.114(2) Uani 1 1 d . . .
C59 C 0.9101(7) 0.5932(5) 0.0550(3) 0.0800(17) Uani 1 1 d . . .
C60 C 1.0167(6) 0.6713(4) 0.0692(3) 0.0770(16) Uani 1 1 d . . .
H60A H 0.9795 0.7319 0.0560 0.115 Uiso 1 1 calc R . .
H60B H 1.0928 0.6497 0.0457 0.115 Uiso 1 1 calc R . .
H60C H 1.0500 0.6852 0.1156 0.115 Uiso 1 1 calc R . .

loop_
_atom_site_aniso_label
_atom_site_aniso_U_11
_atom_site_aniso_U_22
_atom_site_aniso_U_33
_atom_site_aniso_U_23
_atom_site_aniso_U_13
_atom_site_aniso_U_12
Fe 0.0273(3) 0.0318(3) 0.0391(3) 0.0056(2) 0.0068(2) 0.0029(2)
S1 0.0451(6) 0.0376(5) 0.0436(6) 0.0088(4) 0.0131(4) 0.0115(4)
S2 0.0345(5) 0.0370(5) 0.0415(6) 0.0038(4) 0.0072(4) 0.0018(4)
S3 0.0487(6) 0.0351(5) 0.0453(6) 0.0090(4) 0.0176(5) 0.0073(4)
S4 0.0403(5) 0.0328(5) 0.0534(7) 0.0067(5) 0.0126(5) 0.0034(4)
O1 0.0399(16) 0.0579(19) 0.063(2) -0.0020(16) -0.0056(15) 0.0003(14)
N1 0.0303(16) 0.0358(17) 0.045(2) 0.0067(15) 0.0033(15) 0.0017(13)
C1 0.0298(19) 0.039(2) 0.046(2) 0.0130(18) 0.0040(17) -0.0037(15)
C2 0.038(2) 0.039(2) 0.045(2) 0.0053(19) 0.0043(18) 0.0012(17)
C3 0.036(2) 0.044(2) 0.039(2) 0.0104(18) 0.0023(17) -0.0023(17)
C4 0.046(2) 0.046(2) 0.044(2) 0.006(2) 0.0069(19) -0.0054(19)
C5 0.042(2) 0.042(2) 0.039(2) 0.0003(18) 0.0096(18) -0.0026(17)
C6 0.0288(18) 0.036(2) 0.044(2) 0.0063(17) 0.0044(16) -0.0026(15)
C7 0.062(3) 0.050(3) 0.049(3) 0.013(2) 0.006(2) 0.003(2)
C8 0.033(2) 0.044(2) 0.045(2) 0.0137(19) 0.0054(17) -0.0042(16)
C9 0.046(2) 0.050(3) 0.047(3) 0.008(2) 0.005(2) -0.0123(19)
C10 0.041(2) 0.074(3) 0.047(3) 0.026(2) 0.003(2) -0.013(2)
C11 0.036(2) 0.057(3) 0.077(3) 0.034(3) 0.010(2) 0.0023(19)
C12 0.033(2) 0.046(2) 0.076(3) 0.026(2) 0.017(2) 0.0046(17)
C13 0.0219(17) 0.041(2) 0.055(3) 0.0156(19) 0.0064(16) 0.0000(15)
C14 0.086(4) 0.077(4) 0.068(4) 0.016(3) 0.018(3) 0.006(3)
P1 0.0261(4) 0.0265(5) 0.0392(6) 0.0052(4) 0.0047(4) 0.0024(3)
P2 0.0262(5) 0.0291(5) 0.0343(5) 0.0033(4) 0.0041(4) 0.0018(3)
N2 0.0279(15) 0.0288(16) 0.0446(19) 0.0027(14) 0.0059(13) 0.0015(12)
C15 0.0273(17) 0.034(2) 0.040(2) 0.0106(17) 0.0000(16) 0.0026(14)
C16 0.033(2) 0.039(2) 0.062(3) 0.014(2) 0.0056(19) 0.0025(16)
C17 0.038(2) 0.044(2) 0.077(3) 0.026(2) 0.002(2) -0.0051(18)
C18 0.037(2) 0.077(3) 0.061(3) 0.035(3) 0.006(2) -0.009(2)
C19 0.043(2) 0.072(3) 0.042(2) 0.014(2) 0.0120(19) 0.001(2)
C20 0.036(2) 0.050(2) 0.041(2) 0.0112(19) 0.0020(17) -0.0057(17)
C21 0.0237(17) 0.0326(19) 0.042(2) 0.0028(16) 0.0075(15) 0.0026(14)
C22 0.036(2) 0.032(2) 0.041(2) 0.0051(17) 0.0109(17) 0.0032(15)
C23 0.042(2) 0.042(2) 0.049(2) 0.014(2) 0.0102(19) 0.0070(17)
C24 0.038(2) 0.057(3) 0.040(2) 0.014(2) 0.0048(18) 0.0023(19)
C25 0.036(2) 0.045(2) 0.042(2) 0.0003(19) 0.0016(18) -0.0029(17)
C26 0.034(2) 0.034(2) 0.051(2) 0.0083(18) 0.0050(18) 0.0031(16)
C27 0.0290(18) 0.0275(18) 0.043(2) 0.0026(16) 0.0011(16) 0.0004(14)
C28 0.037(2) 0.034(2) 0.052(3) 0.0065(18) 0.0085(18) 0.0045(16)
C29 0.045(2) 0.034(2) 0.055(3) 0.0146(19) -0.004(2) 0.0062(17)
C30 0.034(2) 0.034(2) 0.057(3) -0.0034(19) 0.0036(19) 0.0089(16)
C31 0.036(2) 0.036(2) 0.050(2) 0.0001(19) 0.0063(18) 0.0041(16)
C32 0.0319(19) 0.0308(19) 0.042(2) 0.0026(17) 0.0032(16) 0.0025(15)
C33 0.0264(17) 0.0327(19) 0.034(2) 0.0027(16) 0.0036(15) 0.0014(14)
C34 0.0259(18) 0.037(2) 0.046(2) 0.0010(17) 0.0049(16) -0.0009(15)
C35 0.0312(19) 0.033(2) 0.054(3) 0.0003(18) 0.0002(18) 0.0031(15)
C36 0.040(2) 0.030(2) 0.050(2) 0.0050(18) -0.0045(18) 0.0022(16)
C37 0.038(2) 0.034(2) 0.048(2) 0.0072(18) -0.0003(18) -0.0061(16)
C38 0.0260(18) 0.036(2) 0.044(2) 0.0043(17) 0.0022(16) 0.0006(15)
C39 0.0280(17) 0.0277(18) 0.039(2) 0.0034(16) 0.0065(15) 0.0014(14)
C40 0.043(2) 0.039(2) 0.044(2) 0.0141(18) 0.0127(18) 0.0136(17)
C41 0.055(3) 0.055(3) 0.046(3) 0.016(2) 0.017(2) 0.009(2)
C42 0.038(2) 0.045(2) 0.060(3) 0.008(2) 0.020(2) 0.0049(18)
C43 0.033(2) 0.054(3) 0.054(3) 0.007(2) 0.0084(19) 0.0151(18)
C44 0.0333(19) 0.042(2) 0.042(2) 0.0065(18) 0.0002(17) 0.0076(16)
C45 0.0340(19) 0.036(2) 0.034(2) 0.0062(16) 0.0048(16) 0.0041(15)
C46 0.050(2) 0.058(3) 0.042(2) 0.013(2) -0.001(2) -0.013(2)
C47 0.063(3) 0.080(4) 0.044(3) 0.015(3) -0.011(2) -0.020(3)
C48 0.086(4) 0.070(3) 0.044(3) 0.024(3) -0.006(3) 0.000(3)
C49 0.090(4) 0.050(3) 0.042(3) 0.016(2) -0.002(2) -0.008(3)
C50 0.062(3) 0.040(2) 0.043(2) 0.0074(19) 0.000(2) -0.007(2)
N3 0.0296(15) 0.0307(16) 0.0379(18) 0.0018(13) 0.0035(13) 0.0013(12)
C51 0.038(2) 0.038(2) 0.039(2) 0.0066(17) 0.0072(17) 0.0031(16)
C52 0.046(2) 0.047(2) 0.060(3) 0.016(2) 0.018(2) 0.0054(19)
C53 0.040(2) 0.032(2) 0.040(2) -0.0017(17) 0.0067(17) -0.0020(16)
C54 0.047(2) 0.035(2) 0.052(3) 0.0051(19) 0.0136(19) 0.0031(17)
C55 0.0305(19) 0.033(2) 0.050(2) 0.0063(17) 0.0061(17) -0.0024(15)
C56 0.045(2) 0.045(2) 0.061(3) 0.017(2) 0.015(2) 0.0068(18)
C57 0.0282(18) 0.040(2) 0.046(2) 0.0069(18) -0.0018(16) 0.0041(15)
C58 0.039(2) 0.043(2) 0.052(3) 0.008(2) 0.0076(19) 0.0096(17)
N4 0.120(5) 0.156(6) 0.070(4) 0.040(4) 0.005(3) -0.065(4)
C59 0.097(4) 0.102(5) 0.047(3) 0.029(3) 0.010(3) -0.009(4)
C60 0.089(4) 0.071(4) 0.067(4) 0.020(3) -0.011(3) -0.012(3)

loop_
_atom_type_symbol
_atom_type_description
_atom_type_scat_dispersion_real
_atom_type_scat_dispersion_imag
_atom_type_scat_source
C C 0.0033 0.0016 'International Tables Vol C Tables 4.2.6.8 and 6.1.1.4'
H H 0.0000 0.0000 'International Tables Vol C Tables 4.2.6.8 and 6.1.1.4'
N N 0.0061 0.0033 'International Tables Vol C Tables 4.2.6.8 and 6.1.1.4'
O O 0.0106 0.0060 'International Tables Vol C Tables 4.2.6.8 and 6.1.1.4'
P P 0.1023 0.0942 'International Tables Vol C Tables 4.2.6.8 and 6.1.1.4'
S S 0.1246 0.1234 'International Tables Vol C Tables 4.2.6.8 and 6.1.1.4'
Fe Fe 0.3463 0.8444 'International Tables Vol C Tables 4.2.6.8 and 6.1.1.4'

loop_
_geom_angle_atom_site_label_1
_geom_angle_atom_site_label_2
_geom_angle_atom_site_label_3
_geom_angle
_geom_angle_site_symmetry_1
_geom_angle_site_symmetry_3
_geom_angle_publ_flag
N1 Fe S3 95.73(11) . . ?
N1 Fe S1 101.89(11) . . ?
S3 Fe S1 86.37(4) . . ?
N1 Fe S4 108.86(11) . . ?
S3 Fe S4 87.25(4) . . ?
S1 Fe S4 149.06(4) . . ?
N1 Fe S2 107.27(11) . . ?
S3 Fe S2 156.94(4) . . ?
S1 Fe S2 87.33(4) . . ?
S4 Fe S2 86.82(4) . . ?
C1 S1 Fe 104.95(13) . . ?
C6 S2 Fe 104.29(14) . . ?
C8 S3 Fe 103.64(14) . . ?
C13 S4 Fe 103.02(13) . . ?
O1 N1 Fe 151.8(3) . . ?
C6 C1 C2 119.4(4) . . ?
C6 C1 S1 120.4(3) . . ?
C2 C1 S1 120.2(3) . . ?
C1 C2 C3 121.0(4) . . ?
C4 C3 C2 118.7(4) . . ?
C4 C3 C7 120.9(4) . . ?
C2 C3 C7 120.4(4) . . ?
C3 C4 C5 120.7(4) . . ?
C4 C5 C6 121.3(4) . . ?
C1 C6 C5 118.8(3) . . ?
C1 C6 S2 119.1(3) . . ?
C5 C6 S2 122.1(3) . . ?
C13 C8 C9 120.0(4) . . ?
C13 C8 S3 118.9(3) . . ?
C9 C8 S3 121.1(3) . . ?
C8 C9 C10 121.0(4) . . ?
C11 C10 C9 118.7(4) . . ?
C11 C10 C14 119.3(4) . . ?
C9 C10 C14 122.0(5) . . ?
C10 C11 C12 121.3(4) . . ?
C11 C12 C13 120.4(4) . . ?
C8 C13 C12 118.4(4) . . ?
C8 C13 S4 120.1(3) . . ?
C12 C13 S4 121.5(3) . . ?
N2 P1 C21 110.11(17) . . ?
N2 P1 C27 115.26(16) . . ?
C21 P1 C27 107.93(17) . . ?
N2 P1 C15 107.85(17) . . ?
C21 P1 C15 107.99(16) . . ?
C27 P1 C15 107.46(16) . . ?
N2 P2 C33 107.84(16) . . ?
N2 P2 C45 110.06(17) . . ?
C33 P2 C45 110.52(17) . . ?
N2 P2 C39 114.51(17) . . ?
C33 P2 C39 106.94(16) . . ?
C45 P2 C39 106.92(17) . . ?
P1 N2 P2 138.3(2) . . ?
C20 C15 C16 120.0(3) . . ?
C20 C15 P1 119.5(3) . . ?
C16 C15 P1 120.5(3) . . ?
C17 C16 C15 119.9(4) . . ?
C16 C17 C18 120.9(4) . . ?
C19 C18 C17 119.2(4) . . ?
C18 C19 C20 120.4(4) . . ?
C15 C20 C19 119.6(4) . . ?
C22 C21 C26 118.6(4) . . ?
C22 C21 P1 119.5(3) . . ?
C26 C21 P1 121.8(3) . . ?
C23 C22 C21 120.9(4) . . ?
C24 C23 C22 119.3(4) . . ?
C23 C24 C25 121.5(4) . . ?
C24 C25 C26 118.8(4) . . ?
C25 C26 C21 120.9(4) . . ?
C28 C27 C32 119.5(3) . . ?
C28 C27 P1 119.2(3) . . ?
C32 C27 P1 121.0(3) . . ?
C27 C28 C29 119.5(4) . . ?
C30 C29 C28 120.0(4) . . ?
C29 C30 C31 120.8(4) . . ?
C30 C31 C32 120.1(4) . . ?
C31 C32 C27 120.1(4) . . ?
C34 C33 C38 119.5(3) . . ?
C34 C33 P2 119.2(3) . . ?
C38 C33 P2 121.2(3) . . ?
C35 C34 C33 120.0(3) . . ?
C34 C35 C36 120.3(3) . . ?
C37 C36 C35 120.6(4) . . ?
C36 C37 C38 120.3(4) . . ?
C37 C38 C33 119.3(3) . . ?
C44 C39 C40 119.3(3) . . ?
C44 C39 P2 121.7(3) . . ?
C40 C39 P2 118.9(3) . . ?
C41 C40 C39 120.3(4) . . ?
C42 C41 C40 119.7(4) . . ?
C43 C42 C41 120.0(4) . . ?
C42 C43 C44 120.6(4) . . ?
C39 C44 C43 120.1(4) . . ?
C46 C45 C50 119.0(4) . . ?
C46 C45 P2 121.8(3) . . ?
C50 C45 P2 119.1(3) . . ?
C47 C46 C45 119.9(4) . . ?
C48 C47 C46 120.4(4) . . ?
C47 C48 C49 120.0(4) . . ?
C50 C49 C48 120.1(4) . . ?
C49 C50 C45 120.6(4) . . ?
C53 N3 C55 111.4(3) . . ?
C53 N3 C51 110.9(3) . . ?
C55 N3 C51 105.7(3) . . ?
C53 N3 C57 106.5(3) . . ?
C55 N3 C57 110.9(3) . . ?
C51 N3 C57 111.5(3) . . ?
C52 C51 N3 115.1(3) . . ?
N3 C53 C54 115.9(3) . . ?
C56 C55 N3 115.3(3) . . ?
C58 C57 N3 115.3(3) . . ?
N4 C59 C60 177.4(8) . . ?

loop_
_geom_bond_atom_site_label_1
_geom_bond_atom_site_label_2
_geom_bond_distance
_geom_bond_site_symmetry_2
_geom_bond_publ_flag
Fe N1 1.692(3) . ?
Fe S3 2.2420(11) . ?
Fe S1 2.2559(11) . ?
Fe S4 2.2861(11) . ?
Fe S2 2.2955(11) . ?
S1 C1 1.764(4) . ?
S2 C6 1.761(4) . ?
S3 C8 1.765(4) . ?
S4 C13 1.752(4) . ?
O1 N1 1.193(4) . ?
C1 C6 1.391(5) . ?
C1 C2 1.403(5) . ?
C2 C3 1.407(5) . ?
C3 C4 1.377(6) . ?
C3 C7 1.510(5) . ?
C4 C5 1.378(6) . ?
C5 C6 1.405(5) . ?
C8 C13 1.390(6) . ?
C8 C9 1.395(6) . ?
C9 C10 1.406(6) . ?
C10 C11 1.376(7) . ?
C10 C14 1.472(7) . ?
C11 C12 1.379(7) . ?
C12 C13 1.426(5) . ?
P1 N2 1.581(3) . ?
P1 C21 1.790(4) . ?
P1 C27 1.795(4) . ?
P1 C15 1.799(4) . ?
P2 N2 1.586(3) . ?
P2 C33 1.787(4) . ?
P2 C45 1.798(4) . ?
P2 C39 1.802(3) . ?
C15 C20 1.378(6) . ?
C15 C16 1.387(5) . ?
C16 C17 1.380(6) . ?
C17 C18 1.382(7) . ?
C18 C19 1.380(6) . ?
C19 C20 1.402(5) . ?
C21 C22 1.387(5) . ?
C21 C26 1.392(5) . ?
C22 C23 1.381(5) . ?
C23 C24 1.375(6) . ?
C24 C25 1.377(6) . ?
C25 C26 1.387(5) . ?
C27 C28 1.385(5) . ?
C27 C32 1.393(5) . ?
C28 C29 1.407(5) . ?
C29 C30 1.366(6) . ?
C30 C31 1.369(6) . ?
C31 C32 1.386(5) . ?
C33 C34 1.397(5) . ?
C33 C38 1.406(5) . ?
C34 C35 1.378(5) . ?
C35 C36 1.383(5) . ?
C36 C37 1.372(5) . ?
C37 C38 1.394(5) . ?
C39 C44 1.377(5) . ?
C39 C40 1.395(5) . ?
C40 C41 1.387(5) . ?
C41 C42 1.376(6) . ?
C42 C43 1.374(6) . ?
C43 C44 1.384(5) . ?
C45 C46 1.388(5) . ?
C45 C50 1.395(5) . ?
C46 C47 1.378(6) . ?
C47 C48 1.374(6) . ?
C48 C49 1.382(7) . ?
C49 C50 1.364(6) . ?
N3 C53 1.511(5) . ?
N3 C55 1.515(4) . ?
N3 C51 1.520(5) . ?
N3 C57 1.525(4) . ?
C51 C52 1.517(5) . ?
C53 C54 1.511(5) . ?
C55 C56 1.512(5) . ?
C57 C58 1.502(5) . ?
N4 C59 1.164(7) . ?
C59 C60 1.446(8) . ?
